data_4119028
loop_
_publ_author_name
'Maialen Espinal de Viguri'
'Miguel A. Huertos'
'Julio P\'erez'
'Luc\'ia Riera'
'Irene Ara'

_publ_contact_author
;    LUCIA RIERA 
     Departamento de Quimica Inorganica
     ISQCH - Facultad de Ciencias
     Universidad de Zaragoza-CSIC
     C/ Pedro Cerbuna 12
     50009 Zaragoza  
     SPAIN
;
_publ_contact_author_email riera@unizar.es
_publ_contact_author_fax +34-976761187
_publ_contact_author_phone +34-976761184
_publ_section_title
;
 Re-Mediated C-C Coupling of Pyridines and Imidazoles
;
_journal_name_full 'Journal of the American Chemical Society'
_journal_page_first 20326
_journal_page_last 20329
_journal_paper_doi 10.1021/ja310981m
_journal_volume 134
_journal_year 2012
_chemical_formula_sum 'C48 H27 B F24 N5 O3 Re'
_chemical_formula_weight 1374.76
_chemical_name_systematic
; 
 ? 
;
_space_group_IT_number 33
_symmetry_cell_setting orthorhombic
_symmetry_space_group_name_Hall 'P 2c -2n'
_symmetry_space_group_name_H-M 'P n a 21'
_atom_sites_solution_hydrogens geom
_atom_sites_solution_primary direct
_atom_sites_solution_secondary difmap
_audit_creation_method SHELXL-97
_cell_angle_alpha 90.00
_cell_angle_beta 90.00
_cell_angle_gamma 90.00
_cell_formula_units_Z 4
_cell_length_a 17.072(2)
_cell_length_b 15.982(2)
_cell_length_c 18.311(2)
_cell_measurement_temperature 100(2)
_cell_volume 4996.1(10)
_computing_structure_refinement 'SHELXL-97 (Sheldrick, 1997)'
_computing_structure_solution 'SHELXS-97 (Sheldrick, 1990)'
_diffrn_ambient_temperature 100(2)
_diffrn_measured_fraction_theta_full 0.736
_diffrn_measured_fraction_theta_max 0.736
_diffrn_radiation_monochromator graphite
_diffrn_radiation_source 'fine-focus sealed tube'
_diffrn_radiation_type MoK\a
_diffrn_radiation_wavelength 0.71073
_diffrn_reflns_av_R_equivalents 0.0543
_diffrn_reflns_av_sigmaI/netI 0.1329
_diffrn_reflns_limit_h_max 22
_diffrn_reflns_limit_h_min -1
_diffrn_reflns_limit_k_max 18
_diffrn_reflns_limit_k_min -20
_diffrn_reflns_limit_l_max 22
_diffrn_reflns_limit_l_min -17
_diffrn_reflns_number 11278
_diffrn_reflns_theta_full 28.77
_diffrn_reflns_theta_max 28.77
_diffrn_reflns_theta_min 1.75
_exptl_absorpt_coefficient_mu 2.571
_exptl_absorpt_correction_T_max 0.8822
_exptl_absorpt_correction_T_min 0.6691
_exptl_absorpt_correction_type multi-scan
_exptl_absorpt_process_details SADABS
_exptl_crystal_density_diffrn 1.828
_exptl_crystal_F_000 2680
_exptl_crystal_size_max 0.17
_exptl_crystal_size_mid 0.06
_exptl_crystal_size_min 0.05
_refine_diff_density_max 1.078
_refine_diff_density_min -1.661
_refine_diff_density_rms 0.119
_refine_ls_abs_structure_details 'Flack H D (1983), Acta Cryst. A39, 876-881'
_refine_ls_abs_structure_Flack -0.025(12)
_refine_ls_extinction_method none
_refine_ls_goodness_of_fit_ref 0.958
_refine_ls_hydrogen_treatment constr
_refine_ls_matrix_type full
_refine_ls_number_parameters 739
_refine_ls_number_reflns 7715
_refine_ls_number_restraints 1
_refine_ls_restrained_S_all 0.958
_refine_ls_R_factor_all 0.1113
_refine_ls_R_factor_gt 0.0530
_refine_ls_shift/su_max 0.007
_refine_ls_shift/su_mean 0.001
_refine_ls_structure_factor_coef Fsqd
_refine_ls_weighting_details 'calc w=1/[\s^2^(Fo^2^)+(0.0000P)^2^+0.0000P] where P=(Fo^2^+2Fc^2^)/3'
_refine_ls_weighting_scheme calc
_refine_ls_wR_factor_gt 0.0955
_refine_ls_wR_factor_ref 0.1211
_reflns_number_gt 4815
_reflns_number_total 7715
_reflns_threshold_expression >2sigma(I)
_cod_data_source_file ja310981m_si_001_1.cif
_cod_data_source_block ial186a-complex2a
_cod_original_cell_volume 4995.8(11)
_cod_database_code 4119028

loop_
_symmetry_equiv_pos_as_xyz
'x, y, z'
'-x, -y, z+1/2'
'x+1/2, -y+1/2, z'
'-x+1/2, y+1/2, z+1/2'

loop_
_atom_site_label
_atom_site_type_symbol
_atom_site_fract_x
_atom_site_fract_y
_atom_site_fract_z
_atom_site_U_iso_or_equiv
_atom_site_adp_type
_atom_site_occupancy
_atom_site_symmetry_multiplicity
_atom_site_calc_flag
_atom_site_refinement_flags
Re1 Re 0.506674(18) 0.56456(3) 0.17111(7) 0.03683(14) Uani 1 1 d .
011 O 0.4646(5) 0.4646(7) 0.3076(7) 0.057(3) Uani 1 1 d .
012 O 0.4261(6) 0.7177(7) 0.2415(7) 0.074(4) Uani 1 1 d .
013 O 0.3526(5) 0.5082(7) 0.1018(8) 0.102(5) Uani 1 1 d .
N1 N 0.5737(6) 0.4617(7) 0.1288(6) 0.042(3) Uani 1 1 d .
N2 N 0.6297(5) 0.5861(6) 0.1999(5) 0.035(3) Uani 1 1 d .
N3 N 0.6808(8) 0.3871(10) 0.1147(8) 0.069(4) Uani 1 1 d .
N4 N 0.5371(6) 0.6329(8) 0.0724(7) 0.044(3) Uani 1 1 d .
N5 N 0.5810(6) 0.6749(10) -0.0326(8) 0.055(4) Uani 1 1 d .
C11 C 0.4825(7) 0.5030(9) 0.2567(9) 0.045(4) Uani 1 1 d .
C12 C 0.4576(7) 0.6597(10) 0.2128(10) 0.058(5) Uani 1 1 d .
C13 C 0.4089(7) 0.5340(9) 0.1293(10) 0.069(6) Uani 1 1 d .
C2 C 0.6503(7) 0.4628(9) 0.1403(8) 0.046(4) Uani 1 1 d .
C3 C 0.5530(9) 0.3869(12) 0.0978(10) 0.068(5) Uani 1 1 d .
H3 H 0.5007 0.3716 0.0860 0.082 Uiso 1 1 calc R
C4 C 0.6173(9) 0.3366(10) 0.0858(9) 0.056(4) Uani 1 1 d .
H4 H 0.6195 0.2826 0.0641 0.068 Uiso 1 1 calc R
C30 C 0.7565(11) 0.3562(14) 0.1111(13) 0.137(12) Uani 1 1 d .
H30A H 0.7893 0.3949 0.0831 0.206 Uiso 1 1 calc R
H30B H 0.7561 0.3014 0.0872 0.206 Uiso 1 1 calc R
H30C H 0.7776 0.3505 0.1606 0.206 Uiso 1 1 calc R
C5 C 0.6845(5) 0.5352(9) 0.1746(13) 0.053(4) Uani 1 1 d .
C6 C 0.7628(7) 0.5484(11) 0.1886(12) 0.085(8) Uani 1 1 d .
H6 H 0.7972 0.5075 0.1688 0.102 Uiso 1 1 calc R
C7 C 0.7938(12) 0.6027(15) 0.2214(10) 0.093(8) Uani 1 1 d .
H7 H 0.8488 0.6074 0.2282 0.112 Uiso 1 1 calc R
C8 C 0.7338(9) 0.6645(13) 0.2516(10) 0.061(5) Uani 1 1 d .
H8 H 0.7515 0.7104 0.2801 0.073 Uiso 1 1 calc R
C9 C 0.6563(8) 0.6560(10) 0.2391(8) 0.050(4) Uani 1 1 d .
H9 H 0.6203 0.6967 0.2566 0.060 Uiso 1 1 calc R
C14 C 0.5803(8) 0.6126(11) 0.0172(10) 0.060(5) Uani 1 1 d .
H14 H 0.6077 0.5611 0.0123 0.072 Uiso 1 1 calc R
C15 C 0.5083(10) 0.7153(14) 0.0573(13) 0.094(7) Uani 1 1 d .
H15 H 0.4751 0.7482 0.0875 0.113 Uiso 1 1 calc R
C16 C 0.5389(10) 0.7376(14) -0.0110(15) 0.100(9) Uani 1 1 d .
H16 H 0.5305 0.7886 -0.0363 0.120 Uiso 1 1 calc R
C50 C 0.6295(11) 0.6718(15) -0.0939(10) 0.097(8) Uani 1 1 d .
H50A H 0.5974 0.6737 -0.1382 0.146 Uiso 1 1 calc R
H50B H 0.6599 0.6197 -0.0932 0.146 Uiso 1 1 calc R
H50C H 0.6653 0.7197 -0.0934 0.146 Uiso 1 1 calc R
B1 B 0.8654(6) 0.5715(10) 0.4846(8) 0.030(4) Uani 1 1 d .
F1 F 0.7598(7) 0.6732(10) 0.7945(7) 0.160(7) Uani 1 1 d .
F2 F 0.6875(5) 0.6574(8) 0.7042(6) 0.127(5) Uani 1 1 d .
F3 F 0.7313(4) 0.5583(6) 0.7589(7) 0.095(4) Uani 1 1 d .
F4 F 1.0295(7) 0.7323(15) 0.7556(10) 0.223(11) Uani 1 1 d .
F5 F 1.0771(6) 0.6230(8) 0.7234(9) 0.162(8) Uani 1 1 d .
F6 F 1.0762(5) 0.7229(7) 0.6566(9) 0.134(6) Uani 1 1 d .
F7 F 1.1038(4) 0.3890(7) 0.5385(6) 0.099(4) Uani 1 1 d .
F8 F 1.1935(4) 0.4639(6) 0.5007(7) 0.099(4) Uani 1 1 d .
F9 F 1.1576(7) 0.3628(7) 0.4383(6) 0.127(6) Uani 1 1 d .
F10 F 1.0588(7) 0.6639(7) 0.2545(6) 0.104(4) Uani 1 1 d .
F11 F 1.1115(5) 0.5502(6) 0.2276(5) 0.084(3) Uani 1 1 d .
F12 F 0.9925(6) 0.5684(9) 0.2130(5) 0.113(5) Uani 1 1 d .
F13 F 0.8218(8) 0.3021(8) 0.6365(7) 0.158(7) Uani 1 1 d .
F14 F 0.7708(5) 0.2147(6) 0.5719(6) 0.077(3) Uani 1 1 d .
F15 F 0.7006(8) 0.2966(9) 0.6257(8) 0.175(8) Uani 1 1 d .
F16 F 0.6275(5) 0.3201(6) 0.3492(5) 0.073(3) Uani 1 1 d .
F17 F 0.6416(4) 0.4484(5) 0.3223(5) 0.063(3) Uani 1 1 d .
F18 F 0.7251(6) 0.3624(7) 0.2865(5) 0.082(3) Uani 1 1 d .
F19 F 0.9171(4) 0.8759(5) 0.3879(5) 0.053(2) Uani 1 1 d .
F20 F 0.8187(5) 0.9390(6) 0.4336(6) 0.088(4) Uani 1 1 d .
F21 F 0.8172(4) 0.9021(6) 0.3214(5) 0.065(3) Uani 1 1 d .
F22 F 0.5739(4) 0.6393(7) 0.4555(9) 0.135(6) Uani 1 1 d .
F23 F 0.5634(4) 0.7404(9) 0.3878(6) 0.115(5) Uani 1 1 d .
F24 F 0.5733(5) 0.7600(10) 0.4975(8) 0.165(7) Uani 1 1 d .
C21 C 0.8800(5) 0.6009(7) 0.5692(7) 0.030(3) Uani 1 1 d .
C22 C 0.8156(6) 0.6047(8) 0.6158(7) 0.029(3) Uani 1 1 d .
H22 H 0.7656 0.5892 0.5975 0.035 Uiso 1 1 calc R
C23 C 0.8216(6) 0.6303(8) 0.6879(7) 0.028(4) Uani 1 1 d .
C24 C 0.8917(7) 0.6583(8) 0.7166(8) 0.041(4) Uani 1 1 d .
H24 H 0.8955 0.6781 0.7654 0.050 Uiso 1 1 calc R
C25 C 0.9568(5) 0.6559(8) 0.6702(12) 0.044(3) Uani 1 1 d .
C26 C 0.9510(6) 0.6295(8) 0.6009(8) 0.031(3) Uani 1 1 d .
H26 H 0.9968 0.6299 0.5715 0.038 Uiso 1 1 calc R
C27 C 0.7489(7) 0.6311(11) 0.7340(9) 0.043(4) Uani 1 1 d .
C28 C 1.0343(9) 0.6844(14) 0.7020(11) 0.074(7) Uani 1 1 d .
C31 C 0.9484(5) 0.5539(8) 0.4399(7) 0.026(3) Uani 1 1 d .
C32 C 1.0040(5) 0.5013(7) 0.4754(7) 0.030(3) Uani 1 1 d .
H32 H 0.9939 0.4819 0.5236 0.036 Uiso 1 1 calc R
C33 C 1.0732(6) 0.4778(8) 0.4399(9) 0.037(4) Uani 1 1 d .
C34 C 1.0895(6) 0.5032(9) 0.3686(8) 0.041(4) Uani 1 1 d .
H34 H 1.1366 0.4871 0.3448 0.049 Uiso 1 1 calc R
C35 C 1.0340(6) 0.5532(9) 0.3337(7) 0.033(3) Uani 1 1 d .
C36 C 0.9646(5) 0.5791(7) 0.3697(7) 0.024(3) Uani 1 1 d .
H36 H 0.9287 0.6145 0.3449 0.029 Uiso 1 1 calc R
C37 C 1.1305(6) 0.4222(10) 0.4803(9) 0.048(4) Uani 1 1 d .
C38 C 1.0505(7) 0.5814(10) 0.2593(9) 0.045(4) Uani 1 1 d .
C41 C 0.8152(5) 0.4861(7) 0.4788(7) 0.024(3) Uani 1 1 d .
C42 C 0.8137(5) 0.4268(7) 0.5343(6) 0.022(3) Uani 1 1 d .
H42 H 0.8436 0.4366 0.5772 0.026 Uiso 1 1 calc R
C43 C 0.7700(6) 0.3536(8) 0.5293(7) 0.027(3) Uani 1 1 d .
C44 C 0.7234(6) 0.3385(9) 0.4674(7) 0.033(3) Uani 1 1 d .
H44 H 0.6896 0.2914 0.4648 0.040 Uiso 1 1 calc R
C45 C 0.7285(6) 0.3947(9) 0.4108(8) 0.033(3) Uani 1 1 d .
C46 C 0.7730(6) 0.4668(8) 0.4150(7) 0.032(3) Uani 1 1 d .
H46 H 0.7752 0.5037 0.3744 0.039 Uiso 1 1 calc R
C47 C 0.7659(7) 0.2971(11) 0.5910(9) 0.048(4) Uani 1 1 d .
C48 C 0.6816(9) 0.3781(12) 0.3419(9) 0.055(5) Uani 1 1 d .
C51 C 0.8149(5) 0.6518(7) 0.4497(7) 0.022(3) Uani 1 1 d .
C56 C 0.7328(5) 0.6497(8) 0.4541(7) 0.030(3) Uani 1 1 d .
H56 H 0.7073 0.5995 0.4685 0.036 Uiso 1 1 calc R
C55 C 0.6880(6) 0.7202(8) 0.4377(7) 0.029(3) Uani 1 1 d .
C54 C 0.7232(6) 0.7940(9) 0.4145(7) 0.033(3) Uani 1 1 d .
H54 H 0.6922 0.8414 0.4023 0.040 Uiso 1 1 calc R
C53 C 0.8034(6) 0.7972(8) 0.4096(7) 0.029(3) Uani 1 1 d .
C52 C 0.8476(5) 0.7268(7) 0.4265(7) 0.024(3) Uani 1 1 d .
H52 H 0.9030 0.7301 0.4219 0.028 Uiso 1 1 calc R
C57 C 0.8388(7) 0.8782(9) 0.3870(9) 0.042(4) Uani 1 1 d .
C58 C 0.5998(7) 0.7125(10) 0.4449(9) 0.041(4) Uani 1 1 d .

loop_
_atom_site_aniso_label
_atom_site_aniso_U_11
_atom_site_aniso_U_22
_atom_site_aniso_U_33
_atom_site_aniso_U_23
_atom_site_aniso_U_13
_atom_site_aniso_U_12
Re1 0.02982(18) 0.0328(2) 0.0478(3) 0.0063(6) -0.0019(5) -0.00264(18)
011 0.055(5) 0.047(8) 0.067(9) 0.017(7) 0.026(5) 0.006(4)
012 0.072(7) 0.058(9) 0.091(10) 0.012(8) 0.020(6) 0.017(5)
013 0.037(5) 0.091(10) 0.179(15) 0.040(10) -0.053(7) -0.025(5)
N1 0.049(6) 0.045(9) 0.033(8) 0.010(7) -0.004(5) 0.000(5)
N2 0.052(6) 0.035(8) 0.018(7) 0.021(6) -0.005(4) -0.021(4)
N3 0.096(11) 0.061(13) 0.049(10) 0.013(10) 0.005(8) 0.028(8)
N4 0.047(6) 0.054(10) 0.032(8) 0.016(8) -0.012(5) 0.004(5)
N5 0.047(7) 0.087(13) 0.031(9) 0.024(9) -0.002(6) -0.019(7)
C11 0.047(8) 0.029(10) 0.060(12) 0.002(9) 0.022(7) 0.010(5)
C12 0.041(7) 0.052(12) 0.083(14) -0.003(11) 0.003(7) -0.004(6)
C13 0.042(8) 0.050(11) 0.114(16) 0.038(11) 0.000(7) 0.003(6)
C2 0.058(8) 0.037(10) 0.045(11) 0.006(8) 0.014(6) 0.008(6)
C3 0.077(11) 0.058(15) 0.070(16) 0.001(12) -0.008(9) -0.005(9)
C4 0.113(14) 0.022(11) 0.033(11) -0.015(9) 0.004(8) -0.014(8)
C30 0.15(2) 0.13(2) 0.13(2) 0.06(2) 0.090(18) 0.081(17)
C5 0.033(5) 0.087(12) 0.038(8) 0.018(16) -0.004(11) -0.004(5)
C6 0.044(7) 0.104(15) 0.11(2) 0.072(16) -0.025(9) -0.026(7)
C7 0.108(15) 0.13(2) 0.046(13) 0.031(13) -0.039(10) -0.082(14)
C8 0.060(10) 0.082(16) 0.041(12) -0.006(12) -0.003(7) -0.019(9)
C9 0.071(9) 0.046(12) 0.033(10) 0.003(9) -0.015(7) -0.018(7)
C14 0.059(9) 0.070(14) 0.052(14) 0.009(11) -0.019(8) -0.002(8)
C15 0.091(13) 0.096(18) 0.094(17) 0.051(15) 0.033(12) 0.022(11)
C16 0.068(12) 0.091(19) 0.14(2) -0.036(19) -0.003(13) 0.040(11)
C50 0.086(14) 0.15(3) 0.051(14) -0.045(16) -0.010(10) -0.001(13)
B1 0.016(5) 0.043(10) 0.031(9) -0.004(9) -0.001(4) 0.007(5)
F1 0.153(10) 0.206(16) 0.123(12) -0.127(12) 0.100(9) -0.107(10)
F2 0.067(6) 0.214(14) 0.099(10) 0.060(9) 0.040(5) 0.082(7)
F3 0.066(5) 0.056(7) 0.163(11) 0.062(8) 0.054(6) 0.015(5)
F4 0.083(8) 0.41(3) 0.182(16) -0.22(2) -0.022(8) -0.037(11)
F5 0.080(7) 0.106(10) 0.30(2) 0.047(11) -0.121(10) -0.009(6)
F6 0.084(6) 0.148(11) 0.170(16) 0.047(12) -0.062(8) -0.089(7)
F7 0.049(5) 0.118(9) 0.129(10) 0.103(8) 0.008(5) 0.024(5)
F8 0.042(4) 0.092(9) 0.163(11) 0.051(8) -0.038(5) -0.016(4)
F9 0.181(11) 0.113(11) 0.086(10) -0.039(9) -0.053(8) 0.121(9)
F10 0.239(13) 0.029(8) 0.044(8) 0.012(7) 0.054(7) 0.011(6)
F11 0.095(6) 0.091(8) 0.066(7) 0.028(6) 0.055(5) 0.051(5)
F12 0.098(7) 0.205(15) 0.035(6) 0.002(8) 0.014(5) -0.019(8)
F13 0.261(14) 0.104(10) 0.110(11) 0.090(10) -0.138(10) -0.116(10)
F14 0.128(8) 0.037(7) 0.065(8) 0.008(7) -0.010(6) -0.004(5)
F15 0.215(13) 0.164(13) 0.147(12) 0.121(11) 0.145(11) 0.144(11)
F16 0.099(6) 0.068(7) 0.052(7) 0.015(6) -0.036(5) -0.049(5)
F17 0.078(5) 0.050(7) 0.062(7) 0.004(6) -0.041(4) -0.013(4)
F18 0.126(8) 0.090(9) 0.030(7) -0.012(7) 0.000(6) -0.014(6)
F19 0.044(4) 0.037(6) 0.080(7) 0.014(5) -0.007(4) -0.006(3)
F20 0.112(8) 0.040(7) 0.110(10) 0.004(7) 0.049(6) 0.003(5)
F21 0.061(5) 0.072(7) 0.063(7) 0.051(6) -0.017(4) -0.008(4)
F22 0.022(4) 0.094(9) 0.287(18) 0.087(11) 0.008(6) 0.009(4)
F23 0.022(4) 0.218(14) 0.106(10) 0.109(10) -0.006(5) 0.005(6)
F24 0.040(5) 0.285(18) 0.170(14) -0.129(13) 0.029(6) 0.018(7)
C21 0.019(5) 0.020(7) 0.051(10) 0.004(7) 0.001(5) 0.000(4)
C22 0.042(7) 0.025(9) 0.021(8) 0.010(7) -0.007(5) -0.008(5)
C23 0.039(6) 0.018(7) 0.027(12) 0.004(7) 0.007(5) 0.004(4)
C24 0.057(8) 0.029(10) 0.038(10) -0.011(8) -0.006(6) -0.005(6)
C25 0.035(5) 0.052(9) 0.046(9) -0.005(15) -0.006(11) -0.004(4)
C26 0.030(6) 0.024(8) 0.040(10) 0.000(8) -0.008(5) 0.000(4)
C27 0.057(8) 0.037(11) 0.035(10) -0.014(9) 0.012(6) 0.002(6)
C28 0.059(10) 0.099(18) 0.064(16) -0.039(13) -0.009(8) -0.032(10)
C31 0.022(5) 0.031(8) 0.025(8) 0.008(7) -0.008(4) 0.003(4)
C32 0.029(5) 0.026(8) 0.035(8) 0.004(7) 0.000(5) 0.001(5)
C33 0.034(6) 0.012(8) 0.065(13) 0.002(8) 0.000(6) 0.003(4)
C34 0.024(6) 0.050(10) 0.048(10) 0.013(9) 0.014(5) 0.003(5)
C35 0.037(6) 0.034(10) 0.028(9) -0.009(8) 0.006(5) 0.005(5)
C36 0.026(5) 0.016(8) 0.030(8) 0.003(7) -0.002(4) -0.005(4)
C37 0.026(6) 0.058(11) 0.060(12) 0.017(10) 0.001(6) 0.018(6)
C38 0.045(7) 0.049(12) 0.040(11) 0.003(10) 0.004(6) 0.013(6)
C41 0.029(5) 0.020(8) 0.023(8) -0.016(6) 0.000(4) 0.002(4)
C42 0.027(5) 0.018(7) 0.020(7) 0.003(6) -0.002(4) 0.001(4)
C43 0.045(6) 0.017(8) 0.017(8) -0.005(7) -0.001(5) 0.000(4)
C44 0.032(6) 0.036(9) 0.032(9) 0.000(8) 0.003(5) -0.012(5)
C45 0.035(6) 0.033(9) 0.029(9) -0.013(8) -0.009(5) -0.002(5)
C46 0.034(6) 0.029(8) 0.034(9) 0.005(7) -0.012(5) -0.007(5)
C47 0.042(7) 0.051(11) 0.050(12) 0.015(10) -0.005(6) -0.002(6)
C48 0.070(10) 0.057(13) 0.038(12) 0.017(10) -0.022(8) -0.009(8)
C51 0.023(5) 0.020(8) 0.025(8) 0.003(6) 0.002(4) 0.002(4)
C56 0.029(5) 0.030(9) 0.032(9) 0.002(7) -0.005(5) 0.003(4)
C55 0.032(6) 0.033(9) 0.021(8) -0.005(7) 0.004(5) 0.002(5)
C54 0.037(6) 0.038(9) 0.024(8) 0.001(7) 0.008(5) 0.014(5)
C53 0.042(6) 0.022(8) 0.023(8) 0.011(7) 0.015(5) 0.004(5)
C52 0.027(5) 0.017(7) 0.026(8) -0.005(6) 0.004(4) 0.000(4)
C57 0.042(7) 0.030(10) 0.055(12) -0.003(9) 0.009(6) 0.003(5)
C58 0.027(6) 0.054(11) 0.043(11) 0.010(9) 0.005(6) 0.003(6)

loop_
_atom_type_symbol
_atom_type_description
_atom_type_scat_dispersion_real
_atom_type_scat_dispersion_imag
_atom_type_scat_source
C C 0.0033 0.0016 'International Tables Vol C Tables 4.2.6.8 and 6.1.1.4'
H H 0.0000 0.0000 'International Tables Vol C Tables 4.2.6.8 and 6.1.1.4'
B B 0.0013 0.0007 'International Tables Vol C Tables 4.2.6.8 and 6.1.1.4'
N N 0.0061 0.0033 'International Tables Vol C Tables 4.2.6.8 and 6.1.1.4'
O O 0.0106 0.0060 'International Tables Vol C Tables 4.2.6.8 and 6.1.1.4'
F F 0.0171 0.0103 'International Tables Vol C Tables 4.2.6.8 and 6.1.1.4'
Re Re -1.0185 7.2310 'International Tables Vol C Tables 4.2.6.8 and 6.1.1.4'

loop_
_geom_angle_atom_site_label_1
_geom_angle_atom_site_label_2
_geom_angle_atom_site_label_3
_geom_angle
C11 Re1 C12 89.3(6)
C11 Re1 C13 90.5(7)
C12 Re1 C13 88.9(7)
C11 Re1 N1 91.0(5)
C12 Re1 N1 173.9(5)
C13 Re1 N1 97.2(6)
C11 Re1 N4 178.4(5)
C12 Re1 N4 92.2(6)
C13 Re1 N4 90.2(6)
N1 Re1 N4 87.5(4)
C11 Re1 N2 95.2(5)
C12 Re1 N2 101.6(5)
C13 Re1 N2 168.1(6)
N1 Re1 N2 72.3(4)
N4 Re1 N2 83.8(3)
C2 N1 C3 109.4(11)
C2 N1 Re1 117.3(9)
C3 N1 Re1 132.9(9)
C5 N2 C9 116.1(12)
C5 N2 Re1 119.8(10)
C9 N2 Re1 123.9(9)
C30 N3 C2 132.3(18)
C30 N3 C4 118.8(18)
C2 N3 C4 109.0(13)
C14 N4 C15 106.0(15)
C14 N4 Re1 131.3(12)
C15 N4 Re1 122.7(12)
C16 N5 C14 111.0(17)
C16 N5 C50 127(2)
C14 N5 C50 121.5(18)
011 C11 Re1 177.0(13)
012 C12 Re1 177.3(15)
013 C13 Re1 173.4(15)
N1 C2 N3 107.7(12)
N1 C2 C5 118.7(11)
N3 C2 C5 133.6(13)
N1 C3 C4 111.7(15)
N1 C3 H3 124.1
C4 C3 H3 124.1
C3 C4 N3 102.2(16)
C3 C4 H4 128.9
N3 C4 H4 128.9
N3 C30 H30A 109.5
N3 C30 H30B 109.5
H30A C30 H30B 109.5
N3 C30 H30C 109.5
H30A C30 H30C 109.5
H30B C30 H30C 109.5
N2 C5 C6 121.9(17)
N2 C5 C2 111.0(9)
C6 C5 C2 126.7(15)
C7 C6 C5 130(2)
C7 C6 H6 115.1
C5 C6 H6 115.1
C6 C7 C8 111.0(19)
C6 C7 H7 124.5
C8 C7 H7 124.5
C9 C8 C7 122.2(16)
C9 C8 H8 118.9
C7 C8 H8 118.9
C8 C9 N2 118.9(15)
C8 C9 H9 120.6
N2 C9 H9 120.6
N4 C14 N5 110.4(15)
N4 C14 H14 124.8
N5 C14 H14 124.8
C16 C15 N4 106.1(19)
C16 C15 H15 126.9
N4 C15 H15 126.9
N5 C16 C15 106(2)
N5 C16 H16 126.8
C15 C16 H16 126.8
N5 C50 H50A 109.5
N5 C50 H50B 109.5
H50A C50 H50B 109.5
N5 C50 H50C 109.5
H50A C50 H50C 109.5
H50B C50 H50C 109.5
C41 B1 C21 112.7(10)
C41 B1 C31 106.1(10)
C21 B1 C31 112.6(8)
C41 B1 C51 110.5(8)
C21 B1 C51 102.7(10)
C31 B1 C51 112.4(10)
C22 C21 C26 114.1(13)
C22 C21 B1 118.1(9)
C26 C21 B1 127.6(10)
C23 C22 C21 122.5(11)
C23 C22 H22 118.7
C21 C22 H22 118.7
C24 C23 C22 121.5(11)
C24 C23 C27 120.0(13)
C22 C23 C27 118.5(12)
C23 C24 C25 116.7(14)
C23 C24 H24 121.7
C25 C24 H24 121.7
C26 C25 C24 121.6(11)
C26 C25 C28 121.5(14)
C24 C25 C28 116.9(18)
C25 C26 C21 123.5(11)
C25 C26 H26 118.2
C21 C26 H26 118.2
F2 C27 F3 105.2(13)
F2 C27 F1 108.4(14)
F3 C27 F1 101.5(15)
F2 C27 C23 116.6(14)
F3 C27 C23 112.6(12)
F1 C27 C23 111.3(12)
F4 C28 F6 105.0(19)
F4 C28 F5 105.4(18)
F6 C28 F5 104.6(16)
F4 C28 C25 115.4(16)
F6 C28 C25 112.9(17)
F5 C28 C25 112.6(17)
C36 C31 C32 117.7(10)
C36 C31 B1 125.7(9)
C32 C31 B1 116.3(11)
C33 C32 C31 120.6(12)
C33 C32 H32 119.7
C31 C32 H32 119.7
C34 C33 C32 121.6(11)
C34 C33 C37 120.0(11)
C32 C33 C37 118.4(13)
C35 C34 C33 117.5(11)
C35 C34 H34 121.3
C33 C34 H34 121.3
C34 C35 C36 121.4(12)
C34 C35 C38 118.2(11)
C36 C35 C38 120.3(11)
C31 C36 C35 121.2(11)
C31 C36 H36 119.4
C35 C36 H36 119.4
F7 C37 F9 108.5(15)
F7 C37 F8 105.3(13)
F9 C37 F8 104.2(11)
F7 C37 C33 115.0(10)
F9 C37 C33 111.5(13)
F8 C37 C33 111.6(13)
F11 C38 F12 104.8(15)
F11 C38 F10 105.5(12)
F12 C38 F10 101.1(13)
F11 C38 C35 117.1(12)
F12 C38 C35 113.9(11)
F10 C38 C35 112.8(14)
C42 C41 C46 116.6(10)
C42 C41 B1 122.6(10)
C46 C41 B1 120.8(11)
C41 C42 C43 122.3(10)
C41 C42 H42 118.8
C43 C42 H42 118.8
C42 C43 C44 120.1(12)
C42 C43 C47 119.9(11)
C44 C43 C47 119.7(11)
C45 C44 C43 117.4(11)
C45 C44 H44 121.3
C43 C44 H44 121.3
C44 C45 C46 122.5(11)
C44 C45 C48 118.6(12)
C46 C45 C48 118.9(13)
C45 C46 C41 120.8(12)
C45 C46 H46 119.6
C41 C46 H46 119.6
F13 C47 F15 109.2(18)
F13 C47 F14 100.5(13)
F15 C47 F14 100.0(13)
F13 C47 C43 115.9(12)
F15 C47 C43 115.6(12)
F14 C47 C43 113.5(13)
F18 C48 F16 110.5(16)
F18 C48 F17 104.1(13)
F16 C48 F17 104.9(12)
F18 C48 C45 112.7(13)
F16 C48 C45 114.1(13)
F17 C48 C45 109.8(15)
C52 C51 C56 116.0(9)
C52 C51 B1 124.9(9)
C56 C51 B1 118.3(9)
C55 C56 C51 121.0(11)
C55 C56 H56 119.5
C51 C56 H56 119.5
C54 C55 C56 121.0(10)
C54 C55 C58 121.6(11)
C56 C55 C58 117.4(11)
C53 C54 C55 118.8(10)
C53 C54 H54 120.6
C55 C54 H54 120.6
C54 C53 C52 119.8(10)
C54 C53 C57 117.1(10)
C52 C53 C57 123.2(10)
C51 C52 C53 123.3(9)
C51 C52 H52 118.3
C53 C52 H52 118.3
F21 C57 F20 107.5(12)
F21 C57 F19 107.4(11)
F20 C57 F19 105.6(11)
F21 C57 C53 113.2(13)
F20 C57 C53 110.6(12)
F19 C57 C53 112.2(11)
F22 C58 F23 106.0(14)
F22 C58 F24 107.7(14)
F23 C58 F24 103.2(13)
F22 C58 C55 115.8(11)
F23 C58 C55 112.2(12)
F24 C58 C55 111.1(12)

loop_
_geom_bond_atom_site_label_1
_geom_bond_atom_site_label_2
_geom_bond_distance
Re1 C11 1.895(17)
Re1 C12 1.897(16)
Re1 C13 1.900(14)
Re1 N1 2.148(12)
Re1 N4 2.175(12)
Re1 N2 2.193(9)
011 C11 1.158(16)
012 C12 1.193(17)
013 C13 1.162(16)
N1 C2 1.325(15)
N1 C3 1.37(2)
N2 C5 1.323(17)
N2 C9 1.404(16)
N3 C30 1.384(19)
N3 C2 1.398(19)
N3 C4 1.45(2)
N4 C14 1.293(19)
N4 C15 1.43(2)
N5 C16 1.30(2)
N5 C14 1.350(18)
N5 C50 1.40(2)
C2 C5 1.44(2)
C3 C4 1.38(2)
C3 H3 0.9500
C4 H4 0.9500
C30 H30A 0.9800
C30 H30B 0.9800
C30 H30C 0.9800
C5 C6 1.377(15)
C6 C7 1.18(3)
C6 H6 0.9500
C7 C8 1.53(3)
C7 H7 0.9500
C8 C9 1.349(18)
C8 H8 0.9500
C9 H9 0.9500
C14 H14 0.9500
C15 C16 1.40(3)
C15 H15 0.9500
C16 H16 0.9500
C50 H50A 0.9800
C50 H50B 0.9800
C50 H50C 0.9800
B1 C41 1.613(17)
B1 C21 1.637(19)
B1 C31 1.661(15)
B1 C51 1.672(17)
F1 C27 1.309(17)
F2 C27 1.255(16)
F3 C27 1.285(16)
F4 C28 1.25(2)
F5 C28 1.28(2)
F6 C28 1.26(2)
F7 C37 1.274(16)
F8 C37 1.319(15)
F9 C37 1.306(16)
F10 C38 1.330(16)
F11 C38 1.292(13)
F12 C38 1.320(16)
F13 C47 1.270(15)
F14 C47 1.367(19)
F15 C47 1.282(15)
F16 C48 1.314(17)
F17 C48 1.362(18)
F18 C48 1.282(18)
F19 C57 1.337(13)
F20 C57 1.337(16)
F21 C57 1.314(17)
F22 C58 1.264(17)
F23 C58 1.295(17)
F24 C58 1.308(17)
C21 C22 1.395(15)
C21 C26 1.419(14)
C22 C23 1.386(19)
C22 H22 0.9500
C23 C24 1.381(16)
C23 C27 1.502(17)
C24 C25 1.40(2)
C24 H24 0.9500
C25 C26 1.34(2)
C25 C28 1.516(18)
C26 H26 0.9500
C31 C36 1.376(16)
C31 C32 1.424(15)
C32 C33 1.401(16)
C32 H32 0.9500
C33 C34 1.395(18)
C33 C37 1.514(17)
C34 C35 1.395(17)
C34 H34 0.9500
C35 C36 1.417(14)
C35 C38 1.46(2)
C36 H36 0.9500
C41 C42 1.390(15)
C41 C46 1.407(15)
C42 C43 1.391(14)
C42 H42 0.9500
C43 C44 1.405(16)
C43 C47 1.448(18)
C44 C45 1.374(17)
C44 H44 0.9500
C45 C46 1.382(16)
C45 C48 1.519(18)
C46 H46 0.9500
C51 C52 1.389(15)
C51 C56 1.405(12)
C56 C55 1.394(16)
C56 H56 0.9500
C55 C54 1.390(17)
C55 C58 1.517(14)
C54 C53 1.375(14)
C54 H54 0.9500
C53 C52 1.390(16)
C53 C57 1.486(18)
C52 H52 0.9500

loop_
_geom_torsion_atom_site_label_1
_geom_torsion_atom_site_label_2
_geom_torsion_atom_site_label_3
_geom_torsion_atom_site_label_4
_geom_torsion
C11 Re1 N1 C2 -95.3(10)
C12 Re1 N1 C2 -3(6)
C13 Re1 N1 C2 174.1(10)
N4 Re1 N1 C2 84.2(9)
N2 Re1 N1 C2 -0.2(9)
C11 Re1 N1 C3 75.9(15)
C12 Re1 N1 C3 168(5)
C13 Re1 N1 C3 -14.7(15)
N4 Re1 N1 C3 -104.6(15)
N2 Re1 N1 C3 171.1(15)
C11 Re1 N2 C5 95.3(12)
C12 Re1 N2 C5 -174.4(12)
C13 Re1 N2 C5 -23(3)
N1 Re1 N2 C5 5.9(11)
N4 Re1 N2 C5 -83.5(12)
C11 Re1 N2 C9 -90.7(10)
C12 Re1 N2 C9 -0.4(11)
C13 Re1 N2 C9 151(2)
N1 Re1 N2 C9 180.0(10)
N4 Re1 N2 C9 90.6(10)
C11 Re1 N4 C14 17(22)
C12 Re1 N4 C14 171.9(14)
C13 Re1 N4 C14 -99.2(14)
N1 Re1 N4 C14 -2.0(13)
N2 Re1 N4 C14 70.5(13)
C11 Re1 N4 C15 -164(21)
C12 Re1 N4 C15 -8.7(13)
C13 Re1 N4 C15 80.1(13)
N1 Re1 N4 C15 177.3(13)
N2 Re1 N4 C15 -110.2(13)
C12 Re1 C11 011 86(24)
C13 Re1 C11 011 -2(24)
N1 Re1 C11 011 -100(24)
N4 Re1 C11 011 -119(24)
N2 Re1 C11 011 -172(24)
C11 Re1 C12 012 1(30)
C13 Re1 C12 012 92(30)
N1 Re1 C12 012 -91(29)
N4 Re1 C12 012 -178(100)
N2 Re1 C12 012 -94(30)
C11 Re1 C13 013 -83(13)
C12 Re1 C13 013 -172(13)
N1 Re1 C13 013 8(13)
N4 Re1 C13 013 96(13)
N2 Re1 C13 013 36(15)
C3 N1 C2 N3 1.2(16)
Re1 N1 C2 N3 174.4(9)
C3 N1 C2 C5 -178.3(16)
Re1 N1 C2 C5 -5.1(18)
C30 N3 C2 N1 177.9(17)
C4 N3 C2 N1 -0.2(16)
C30 N3 C2 C5 -3(3)
C4 N3 C2 C5 179.2(18)
C2 N1 C3 C4 -1.9(19)
Re1 N1 C3 C4 -173.6(11)
N1 C3 C4 N3 1.6(19)
C30 N3 C4 C3 -179.3(16)
C2 N3 C4 C3 -0.9(18)
C9 N2 C5 C6 3(2)
Re1 N2 C5 C6 177.1(13)
C9 N2 C5 C2 175.6(13)
Re1 N2 C5 C2 -9.9(19)
N1 C2 C5 N2 10(2)
N3 C2 C5 N2 -169.7(15)
N1 C2 C5 C6 -177.7(16)
N3 C2 C5 C6 3(3)
N2 C5 C6 C7 -1(3)
C2 C5 C6 C7 -173(2)
C5 C6 C7 C8 1(3)
C6 C7 C8 C9 -1(3)
C7 C8 C9 N2 3(2)
C5 N2 C9 C8 -3.4(19)
Re1 N2 C9 C8 -177.6(10)
C15 N4 C14 N5 -0.7(17)
Re1 N4 C14 N5 178.7(8)
C16 N5 C14 N4 0.6(19)
C50 N5 C14 N4 173.7(15)
C14 N4 C15 C16 1(2)
Re1 N4 C15 C16 -178.9(12)
C14 N5 C16 C15 0(2)
C50 N5 C16 C15 -172.8(17)
N4 C15 C16 N5 0(2)
C41 B1 C21 C22 -50.0(14)
C31 B1 C21 C22 -170.0(11)
C51 B1 C21 C22 68.9(13)
C41 B1 C21 C26 134.9(11)
C31 B1 C21 C26 15.0(18)
C51 B1 C21 C26 -106.1(12)
C26 C21 C22 C23 -3.1(19)
B1 C21 C22 C23 -178.8(12)
C21 C22 C23 C24 4(2)
C21 C22 C23 C27 -179.1(12)
C22 C23 C24 C25 -2.8(19)
C27 C23 C24 C25 -179.7(13)
C23 C24 C25 C26 1(2)
C23 C24 C25 C28 -178.4(14)
C24 C25 C26 C21 -1(2)
C28 C25 C26 C21 178.9(14)
C22 C21 C26 C25 1.7(19)
B1 C21 C26 C25 176.9(13)
C24 C23 C27 F2 136.0(15)
C22 C23 C27 F2 -41(2)
C24 C23 C27 F3 -102.2(16)
C22 C23 C27 F3 80.7(17)
C24 C23 C27 F1 11(2)
C22 C23 C27 F1 -166.1(15)
C26 C25 C28 F4 157(2)
C24 C25 C28 F4 -23(3)
C26 C25 C28 F6 36(2)
C24 C25 C28 F6 -144.0(18)
C26 C25 C28 F5 -82(2)
C24 C25 C28 F5 97.9(19)
C41 B1 C31 C36 99.7(14)
C21 B1 C31 C36 -136.6(13)
C51 B1 C31 C36 -21.2(18)
C41 B1 C31 C32 -73.9(13)
C21 B1 C31 C32 49.8(15)
C51 B1 C31 C32 165.2(10)
C36 C31 C32 C33 1.2(17)
B1 C31 C32 C33 175.3(12)
C31 C32 C33 C34 -1.4(19)
C31 C32 C33 C37 179.6(12)
C32 C33 C34 C35 0(2)
C37 C33 C34 C35 178.9(13)
C33 C34 C35 C36 2(2)
C33 C34 C35 C38 179.2(13)
C32 C31 C36 C35 0.4(18)
B1 C31 C36 C35 -173.1(12)
C34 C35 C36 C31 -2(2)
C38 C35 C36 C31 -179.4(13)
C34 C33 C37 F7 -166.6(14)
C32 C33 C37 F7 12(2)
C34 C33 C37 F9 -42.6(19)
C32 C33 C37 F9 136.4(14)
C34 C33 C37 F8 73.5(18)
C32 C33 C37 F8 -107.5(14)
C34 C35 C38 F11 8(2)
C36 C35 C38 F11 -174.6(13)
C34 C35 C38 F12 130.5(14)
C36 C35 C38 F12 -52(2)
C34 C35 C38 F10 -115.0(14)
C36 C35 C38 F10 62.6(17)
C21 B1 C41 C42 -25.7(13)
C31 B1 C41 C42 97.9(12)
C51 B1 C41 C42 -140.0(10)
C21 B1 C41 C46 156.9(10)
C31 B1 C41 C46 -79.4(12)
C51 B1 C41 C46 42.7(14)
C46 C41 C42 C43 -3.0(15)
B1 C41 C42 C43 179.5(10)
C41 C42 C43 C44 -1.8(16)
C41 C42 C43 C47 -175.3(10)
C42 C43 C44 C45 5.5(17)
C47 C43 C44 C45 179.0(12)
C43 C44 C45 C46 -4.4(18)
C43 C44 C45 C48 177.4(13)
C44 C45 C46 C41 -0.5(18)
C48 C45 C46 C41 177.8(13)
C42 C41 C46 C45 4.2(16)
B1 C41 C46 C45 -178.3(10)
C42 C43 C47 F13 -23(2)
C44 C43 C47 F13 163.4(15)
C42 C43 C47 F15 106.6(17)
C44 C43 C47 F15 -67(2)
C42 C43 C47 F14 -138.6(11)
C44 C43 C47 F14 47.9(15)
C44 C45 C48 F18 -113.3(15)
C46 C45 C48 F18 68.4(19)
C44 C45 C48 F16 14(2)
C46 C45 C48 F16 -164.6(13)
C44 C45 C48 F17 131.2(13)
C46 C45 C48 F17 -47.2(18)
C41 B1 C51 C52 -160.0(12)
C21 B1 C51 C52 79.6(14)
C31 B1 C51 C52 -41.7(17)
C41 B1 C51 C56 30.4(15)
C21 B1 C51 C56 -90.1(12)
C31 B1 C51 C56 148.7(11)
C52 C51 C56 C55 -1.6(17)
B1 C51 C56 C55 168.9(12)
C51 C56 C55 C54 1.8(19)
C51 C56 C55 C58 -179.3(12)
C56 C55 C54 C53 -1.5(19)
C58 C55 C54 C53 179.6(11)
C55 C54 C53 C52 1.1(18)
C55 C54 C53 C57 -177.9(13)
C56 C51 C52 C53 1.3(19)
B1 C51 C52 C53 -168.6(12)
C54 C53 C52 C51 -1(2)
C57 C53 C52 C51 177.9(13)
C54 C53 C57 F21 -61.7(16)
C52 C53 C57 F21 119.3(14)
C54 C53 C57 F20 58.9(17)
C52 C53 C57 F20 -120.1(14)
C54 C53 C57 F19 176.5(11)
C52 C53 C57 F19 -3(2)
C54 C55 C58 F22 169.5(15)
C56 C55 C58 F22 -9(2)
C54 C55 C58 F23 47.7(19)
C56 C55 C58 F23 -131.2(15)
C54 C55 C58 F24 -67.3(18)
C56 C55 C58 F24 113.8(15)
